data_1556400
loop_
_publ_author_name
'Zhang, Xiaobing'
'Qiu, Youai'
'Fu, Chunling'
'Ma, Shengming'

_publ_section_title
;
 Highly selective 4-alkynoic acids synthesis via iron-mediated complete
 inversion of stereogenic carbon centers
;
_journal_issue 3
_journal_name_full 'Organic Chemistry Frontiers'
_journal_page_first 247
_journal_paper_doi 10.1039/c3qo00066d
_journal_volume 1
_journal_year 2014
_chemical_formula_moiety 'C10 H18 O2 Si'
_chemical_formula_sum 'C10 H18 O2 Si'
_chemical_formula_weight 198.33
_space_group_IT_number 14
_space_group_name_Hall '-P 2ybc'
_space_group_name_H-M_alt 'P 1 21/c 1'
_symmetry_cell_setting monoclinic
_symmetry_space_group_name_Hall '-P 2ybc'
_symmetry_space_group_name_H-M 'P 1 21/c 1'
_atom_sites_solution_hydrogens geom
_atom_sites_solution_primary direct
_atom_sites_solution_secondary difmap
_audit_creation_method SHELXL-97
_cell_angle_alpha 90.00
_cell_angle_beta 98.770(8)
_cell_angle_gamma 90.00
_cell_formula_units_Z 4
_cell_length_a 6.4270(7)
_cell_length_b 24.105(2)
_cell_length_c 8.3807(8)
_cell_measurement_reflns_used 1238
_cell_measurement_temperature 293(2)
_cell_measurement_theta_max 29.2689
_cell_measurement_theta_min 3.3101
_cell_volume 1283.2(2)
_computing_cell_refinement 'CrysAlis PRO (Agilent Technologies, 2011)'
_computing_data_collection 'CrysAlis PRO'
_computing_data_reduction 'CrysAlis PRO'
_computing_molecular_graphics 'OLEX2 (Dolomanov et al., 2009)'
_computing_publication_material OLEX2
_computing_structure_refinement 'SHELXL-97 (Sheldrick, 2008)'
_computing_structure_solution 'SHELXS-97 (Sheldrick, 2008)'
_diffrn_ambient_temperature 293(2)
_diffrn_detector_area_resol_mean 10.3592
_diffrn_measured_fraction_theta_full 0.998
_diffrn_measured_fraction_theta_max 0.998
_diffrn_measurement_device_type 'Xcalibur, Atlas, Gemini ultra'
_diffrn_measurement_method '\w scans'
_diffrn_radiation_monochromator graphite
_diffrn_radiation_source 'fine-focus sealed tube'
_diffrn_radiation_type MoK\a
_diffrn_radiation_wavelength 0.71073
_diffrn_reflns_av_R_equivalents 0.0227
_diffrn_reflns_av_sigmaI/netI 0.0301
_diffrn_reflns_limit_h_max 7
_diffrn_reflns_limit_h_min -6
_diffrn_reflns_limit_k_max 29
_diffrn_reflns_limit_k_min -24
_diffrn_reflns_limit_l_max 8
_diffrn_reflns_limit_l_min -10
_diffrn_reflns_number 5110
_diffrn_reflns_theta_full 25.35
_diffrn_reflns_theta_max 25.35
_diffrn_reflns_theta_min 3.32
_exptl_absorpt_coefficient_mu 0.156
_exptl_absorpt_correction_T_max 0.9709
_exptl_absorpt_correction_T_min 0.9473
_exptl_absorpt_correction_type multi-scan
_exptl_absorpt_process_details
;
CrysAlis PRO (Agilent Technologies, 2011) 
;
_exptl_crystal_colour colorless
_exptl_crystal_density_diffrn 1.027
_exptl_crystal_density_method 'not measured'
_exptl_crystal_description platelet
_exptl_crystal_F_000 432
_exptl_crystal_size_max 0.35
_exptl_crystal_size_mid 0.23
_exptl_crystal_size_min 0.19
_refine_diff_density_max 0.240
_refine_diff_density_min -0.237
_refine_diff_density_rms 0.052
_refine_ls_extinction_method none
_refine_ls_goodness_of_fit_ref 1.098
_refine_ls_hydrogen_treatment mixed
_refine_ls_matrix_type full
_refine_ls_number_parameters 145
_refine_ls_number_reflns 2342
_refine_ls_number_restraints 1
_refine_ls_restrained_S_all 1.098
_refine_ls_R_factor_all 0.1246
_refine_ls_R_factor_gt 0.1016
_refine_ls_shift/su_max 0.000
_refine_ls_shift/su_mean 0.000
_refine_ls_structure_factor_coef Fsqd
_refine_ls_weighting_details 'calc w=1/[\s^2^(Fo^2^)+(0.0988P)^2^+2.0798P] where P=(Fo^2^+2Fc^2^)/3'
_refine_ls_weighting_scheme calc
_refine_ls_wR_factor_gt 0.2706
_refine_ls_wR_factor_ref 0.2869
_reflns_number_gt 1704
_reflns_number_total 2342
_reflns_threshold_expression >2sigma(I)
_cod_data_source_file c3qo00066d.txt
_cod_data_source_block 120401_zxb_9_194
_cod_original_sg_symbol_H-M 'P 21/c'
_cod_database_code 1556400

loop_
_symmetry_equiv_pos_as_xyz
'x, y, z'
'-x, y+1/2, -z+1/2'
'-x, -y, -z'
'x, -y-1/2, z-1/2'

loop_
_atom_site_label
_atom_site_type_symbol
_atom_site_fract_x
_atom_site_fract_y
_atom_site_fract_z
_atom_site_U_iso_or_equiv
_atom_site_adp_type
_atom_site_occupancy
_atom_site_symmetry_multiplicity
_atom_site_calc_flag
_atom_site_refinement_flags
_atom_site_disorder_assembly
_atom_site_disorder_group
Si1 Si 0.9850(3) 0.18011(6) 0.25107(17) 0.0727(6) Uani 1 1 d . A .
O1 O 0.6448(10) 0.0527(2) 0.9622(7) 0.138(2) Uani 1 1 d . A .
O2 O 0.5006(9) -0.0082(2) 0.7851(6) 0.1179(17) Uani 1 1 d D A .
C1 C 1.1359(11) 0.1304(3) 0.1464(8) 0.0993(19) Uani 1 1 d . . .
H1A H 1.1765 0.1478 0.0528 0.149 Uiso 1 1 calc R . .
H1B H 1.0501 0.0986 0.1139 0.149 Uiso 1 1 calc R . .
H1C H 1.2595 0.1190 0.2180 0.149 Uiso 1 1 calc R . .
C2 C 1.1550(13) 0.2399(3) 0.3196(7) 0.106(2) Uani 1 1 d . . .
H2A H 1.2764 0.2272 0.3916 0.160 Uiso 1 1 calc R . .
H2B H 1.0778 0.2658 0.3750 0.160 Uiso 1 1 calc R . .
H2C H 1.1992 0.2577 0.2280 0.160 Uiso 1 1 calc R . .
C3 C 0.7436(11) 0.2026(3) 0.1201(9) 0.113(2) Uani 1 1 d . . .
H3A H 0.7789 0.2291 0.0431 0.169 Uiso 1 1 calc R . .
H3B H 0.6495 0.2193 0.1848 0.169 Uiso 1 1 calc R . .
H3C H 0.6766 0.1711 0.0641 0.169 Uiso 1 1 calc R . .
C4 C 0.9012(12) 0.1466(3) 0.4257(7) 0.106(2) Uani 1 1 d . . .
C6 C 0.708(2) 0.1116(5) 0.6735(16) 0.108(3) Uani 0.617(8) 1 d P A 1
H6 H 0.7750 0.1299 0.7727 0.130 Uiso 0.617(8) 1 calc PR A 1
C7 C 0.468(7) 0.129(2) 0.638(4) 0.127(9) Uani 0.617(8) 1 d P A 1
H7A H 0.3956 0.1058 0.5547 0.191 Uiso 0.617(8) 1 calc PR A 1
H7B H 0.4581 0.1672 0.6020 0.191 Uiso 0.617(8) 1 calc PR A 1
H7C H 0.4062 0.1255 0.7341 0.191 Uiso 0.617(8) 1 calc PR A 1
C8 C 0.740(2) 0.0523(5) 0.6897(16) 0.111(4) Uani 0.617(8) 1 d P A 1
H8 H 0.6822 0.0345 0.5875 0.133 Uiso 0.617(8) 1 calc PR A 1
C9 C 0.990(5) 0.0337(16) 0.738(2) 0.121(8) Uani 0.617(8) 1 d P A 1
H9A H 1.0765 0.0565 0.6808 0.182 Uiso 0.617(8) 1 calc PR A 1
H9B H 1.0062 -0.0044 0.7098 0.182 Uiso 0.617(8) 1 calc PR A 1
H9C H 1.0332 0.0383 0.8523 0.182 Uiso 0.617(8) 1 calc PR A 1
C10 C 0.6074(14) 0.0343(4) 0.8220(10) 0.122(3) Uani 1 1 d . . .
C6A C 0.842(4) 0.0850(8) 0.690(3) 0.108(3) Uani 0.383(8) 1 d P A 2
H6A H 0.8963 0.1045 0.7905 0.130 Uiso 0.383(8) 1 calc PR A 2
C8A C 0.616(4) 0.0772(9) 0.664(3) 0.111(4) Uani 0.383(8) 1 d P A 2
H8A H 0.5647 0.0596 0.5600 0.133 Uiso 0.383(8) 1 calc PR A 2
C9A C 0.937(9) 0.031(3) 0.673(4) 0.121(8) Uani 0.383(8) 1 d P A 2
H9AA H 0.9910 0.0162 0.7779 0.182 Uiso 0.383(8) 1 calc PR A 2
H9AB H 1.0507 0.0346 0.6112 0.182 Uiso 0.383(8) 1 calc PR A 2
H9AC H 0.8335 0.0059 0.6187 0.182 Uiso 0.383(8) 1 calc PR A 2
C7A C 0.509(12) 0.130(4) 0.687(8) 0.127(9) Uani 0.383(8) 1 d P A 2
H7AA H 0.3894 0.1233 0.7406 0.191 Uiso 0.383(8) 1 calc PR A 2
H7AB H 0.4624 0.1470 0.5840 0.191 Uiso 0.383(8) 1 calc PR A 2
H7AC H 0.6047 0.1548 0.7518 0.191 Uiso 0.383(8) 1 calc PR A 2
C5A C 0.888(4) 0.1135(9) 0.537(3) 0.091(3) Uani 0.383(8) 1 d P A 2
C5 C 0.805(2) 0.1326(5) 0.5361(17) 0.091(3) Uani 0.617(8) 1 d P A 1
H2 H 0.458(11) -0.019(3) 0.873(5) 0.13(3) Uiso 1 1 d D . .

loop_
_atom_site_aniso_label
_atom_site_aniso_U_11
_atom_site_aniso_U_22
_atom_site_aniso_U_33
_atom_site_aniso_U_23
_atom_site_aniso_U_13
_atom_site_aniso_U_12
Si1 0.0970(11) 0.0685(9) 0.0581(8) 0.0109(6) 0.0295(7) -0.0123(7)
O1 0.183(5) 0.126(4) 0.113(4) 0.022(3) 0.053(4) -0.072(4)
O2 0.134(4) 0.126(4) 0.103(4) 0.040(3) 0.046(3) -0.024(3)
C1 0.124(5) 0.090(4) 0.087(4) 0.008(3) 0.025(4) 0.009(4)
C2 0.161(6) 0.086(4) 0.079(4) -0.005(3) 0.040(4) -0.039(4)
C3 0.104(5) 0.120(5) 0.120(5) 0.024(4) 0.035(4) 0.007(4)
C4 0.152(6) 0.101(5) 0.074(4) 0.017(3) 0.042(4) -0.036(4)
C6 0.123(10) 0.085(8) 0.130(8) 0.032(6) 0.061(7) 0.015(5)
C7 0.084(18) 0.163(8) 0.14(2) 0.108(18) 0.024(14) 0.029(11)
C8 0.132(11) 0.082(8) 0.130(8) 0.042(6) 0.059(8) 0.012(6)
C9 0.125(18) 0.138(9) 0.116(16) 0.071(18) 0.065(15) 0.050(12)
C10 0.144(7) 0.125(6) 0.106(5) 0.037(5) 0.053(5) -0.036(5)
C6A 0.123(10) 0.085(8) 0.130(8) 0.032(6) 0.061(7) 0.015(5)
C8A 0.132(11) 0.082(8) 0.130(8) 0.042(6) 0.059(8) 0.012(6)
C9A 0.125(18) 0.138(9) 0.116(16) 0.071(18) 0.065(15) 0.050(12)
C7A 0.084(18) 0.163(8) 0.14(2) 0.108(18) 0.024(14) 0.029(11)
C5A 0.121(12) 0.076(8) 0.086(4) 0.025(6) 0.047(7) 0.017(5)
C5 0.121(12) 0.076(8) 0.086(4) 0.025(6) 0.047(7) 0.017(5)

loop_
_atom_type_symbol
_atom_type_description
_atom_type_scat_dispersion_real
_atom_type_scat_dispersion_imag
_atom_type_scat_source
C C 0.0033 0.0016 'International Tables Vol C Tables 4.2.6.8 and 6.1.1.4'
H H 0.0000 0.0000 'International Tables Vol C Tables 4.2.6.8 and 6.1.1.4'
O O 0.0106 0.0060 'International Tables Vol C Tables 4.2.6.8 and 6.1.1.4'
Si Si 0.0817 0.0704 'International Tables Vol C Tables 4.2.6.8 and 6.1.1.4'

loop_
_geom_angle_atom_site_label_1
_geom_angle_atom_site_label_2
_geom_angle_atom_site_label_3
_geom_angle
C4 Si1 C3 106.5(3)
C4 Si1 C1 109.6(3)
C3 Si1 C1 111.3(3)
C4 Si1 C2 109.2(3)
C3 Si1 C2 111.2(4)
C1 Si1 C2 109.0(3)
C10 O2 H2 105(5)
Si1 C1 H1A 109.5
Si1 C1 H1B 109.5
H1A C1 H1B 109.5
Si1 C1 H1C 109.5
H1A C1 H1C 109.5
H1B C1 H1C 109.5
Si1 C2 H2A 109.5
Si1 C2 H2B 109.5
H2A C2 H2B 109.5
Si1 C2 H2C 109.5
H2A C2 H2C 109.5
H2B C2 H2C 109.5
Si1 C3 H3A 109.5
Si1 C3 H3B 109.5
H3A C3 H3B 109.5
Si1 C3 H3C 109.5
H3A C3 H3C 109.5
H3B C3 H3C 109.5
C5 C4 C5A 33.0(8)
C5 C4 Si1 164.8(8)
C5A C4 Si1 162.0(11)
C8 C6 C5 109.9(10)
C8 C6 C7 114(2)
C5 C6 C7 105.8(15)
C8 C6 H6 109.1
C5 C6 H6 109.1
C7 C6 H6 109.1
C6 C8 C10 104.9(10)
C6 C8 C9 114.1(18)
C10 C8 C9 111.4(11)
C6 C8 H8 108.8
C10 C8 H8 108.8
C9 C8 H8 108.8
O1 C10 O2 123.2(6)
O1 C10 C8 121.6(9)
O2 C10 C8 113.1(9)
O1 C10 C8A 119.9(11)
O2 C10 C8A 113.1(12)
C8 C10 C8A 35.4(7)
C8A C6A C9A 107(3)
C8A C6A C5A 104.5(19)
C9A C6A C5A 100(2)
C8A C6A H6A 114.4
C9A C6A H6A 114.4
C5A C6A H6A 114.4
C6A C8A C7A 110(4)
C6A C8A C10 96.5(16)
C7A C8A C10 111(3)
C6A C8A H8A 112.8
C7A C8A H8A 112.8
C10 C8A H8A 112.8
C6A C9A H9AA 109.5
C6A C9A H9AB 109.5
H9AA C9A H9AB 109.5
C6A C9A H9AC 109.5
H9AA C9A H9AC 109.5
H9AB C9A H9AC 109.5
C8A C7A H7AA 109.5
C8A C7A H7AB 109.5
H7AA C7A H7AB 109.5
C8A C7A H7AC 109.5
H7AA C7A H7AC 109.5
H7AB C7A H7AC 109.5
C4 C5A C6A 165.4(18)
C4 C5 C6 173.9(12)

loop_
_geom_bond_atom_site_label_1
_geom_bond_atom_site_label_2
_geom_bond_distance
Si1 C4 1.823(5)
Si1 C3 1.840(7)
Si1 C1 1.845(6)
Si1 C2 1.846(6)
O1 C10 1.244(9)
O2 C10 1.247(9)
O2 H2 0.87(2)
C1 H1A 0.9600
C1 H1B 0.9600
C1 H1C 0.9600
C2 H2A 0.9600
C2 H2B 0.9600
C2 H2C 0.9600
C3 H3A 0.9600
C3 H3B 0.9600
C3 H3C 0.9600
C4 C5 1.237(13)
C4 C5A 1.24(2)
C6 C8 1.448(18)
C6 C5 1.477(16)
C6 C7 1.58(4)
C6 H6 0.9800
C7 H7A 0.9600
C7 H7B 0.9600
C7 H7C 0.9600
C8 C10 1.561(12)
C8 C9 1.66(3)
C8 H8 0.9800
C9 H9A 0.9600
C9 H9B 0.9600
C9 H9C 0.9600
C10 C8A 1.687(19)
C6A C8A 1.44(4)
C6A C9A 1.46(6)
C6A C5A 1.52(3)
C6A H6A 0.9800
C8A C7A 1.48(9)
C8A H8A 0.9800
C9A H9AA 0.9600
C9A H9AB 0.9600
C9A H9AC 0.9600
C7A H7AA 0.9600
C7A H7AB 0.9600
C7A H7AC 0.9600

loop_
_geom_torsion_atom_site_label_1
_geom_torsion_atom_site_label_2
_geom_torsion_atom_site_label_3
_geom_torsion_atom_site_label_4
_geom_torsion
C3 Si1 C4 C5 -29(4)
C1 Si1 C4 C5 -150(3)
C2 Si1 C4 C5 91(4)
C3 Si1 C4 C5A 138(5)
C1 Si1 C4 C5A 17(5)
C2 Si1 C4 C5A -102(5)
C5 C6 C8 C10 -172.7(11)
C7 C6 C8 C10 -54(2)
C5 C6 C8 C9 65.1(17)
C7 C6 C8 C9 -177(2)
C6 C8 C10 O1 -61.4(15)
C9 C8 C10 O1 62(2)
C6 C8 C10 O2 134.6(11)
C9 C8 C10 O2 -101.6(18)
C6 C8 C10 C8A 36.8(18)
C9 C8 C10 C8A 161(3)
C9A C6A C8A C7A 177(3)
C5A C6A C8A C7A -77(3)
C9A C6A C8A C10 63(2)
C5A C6A C8A C10 168.5(15)
O1 C10 C8A C6A 70.2(17)
O2 C10 C8A C6A -131.2(14)
C8 C10 C8A C6A -33.3(15)
O1 C10 C8A C7A -44(4)
O2 C10 C8A C7A 114(4)
C8 C10 C8A C7A -148(5)
C5 C4 C5A C6A -24(8)
Si1 C4 C5A C6A 163(7)
C8A C6A C5A C4 68(11)
C9A C6A C5A C4 179(10)
C5A C4 C5 C6 10(12)
Si1 C4 C5 C6 -177(12)
C8 C6 C5 C4 -39(15)
C7 C6 C5 C4 -163(14)
